data_4117229
loop_
_publ_author_name
'Yuta Maenaka'
'Tomoyoshi Suenobu'
'Shunichi Fukuzumi'

_publ_section_title
;
 Efficient Catalytic Interconversion between NADH and NAD+ Accompanied by
 Generation and Consumption of Hydrogen with a Water-Soluble Iridium
 Complex at Ambient Pressure and Temperature
;
_journal_name_full 'Journal of the American Chemical Society'
_journal_page_first 367
_journal_page_last 374
_journal_paper_doi 10.1021/ja207785f
_journal_volume 134
_journal_year 2012
_chemical_formula_moiety 'C20 H21 Ir N2 O3 '
_chemical_formula_sum 'C20 H21 Ir N2 O3'
_chemical_formula_weight 529.62
_space_group_IT_number 14
_symmetry_cell_setting monoclinic
_symmetry_Int_Tables_number 14
_symmetry_space_group_name_Hall '-P 2yn'
_symmetry_space_group_name_H-M 'P 1 21/n 1'
_cell_angle_alpha 90.0000
_cell_angle_beta 102.2719(10)
_cell_angle_gamma 90.0000
_cell_formula_units_Z 4
_cell_length_a 11.533(3)
_cell_length_b 10.250(3)
_cell_length_c 15.157(4)
_cell_measurement_reflns_used 5000
_cell_measurement_temperature 123.1
_cell_measurement_theta_max 27.5
_cell_measurement_theta_min 3.4
_cell_volume 1750.8(8)
_computing_cell_refinement CrystalClear
_computing_data_collection CrystalClear
_computing_data_reduction CrystalStructure
_computing_publication_material 'CrystalStructure 3.8'
_computing_structure_refinement SHELXL
_computing_structure_solution SIR97
_diffrn_ambient_temperature 123
_diffrn_detector_area_resol_mean 7.31
_diffrn_measured_fraction_theta_full 0.985
_diffrn_measured_fraction_theta_max 0.985
_diffrn_measurement_device_type 'Rigaku Mercury'
_diffrn_measurement_method \w
_diffrn_radiation_type 'Mo K\a'
_diffrn_radiation_wavelength 0.71070
_diffrn_reflns_av_R_equivalents 0.113
_diffrn_reflns_limit_h_max 14
_diffrn_reflns_limit_h_min -12
_diffrn_reflns_limit_k_max 13
_diffrn_reflns_limit_k_min -11
_diffrn_reflns_limit_l_max 19
_diffrn_reflns_limit_l_min -19
_diffrn_reflns_number 12694
_diffrn_reflns_theta_full 27.48
_diffrn_reflns_theta_max 27.48
_exptl_absorpt_coefficient_mu 7.670
_exptl_absorpt_correction_type none
_exptl_crystal_colour yellow
_exptl_crystal_density_diffrn 2.009
_exptl_crystal_description block
_exptl_crystal_F_000 1024.00
_exptl_crystal_size_max 0.20
_exptl_crystal_size_mid 0.20
_exptl_crystal_size_min 0.20
_refine_diff_density_max 2.33
_refine_diff_density_min -2.39
_refine_ls_extinction_method none
_refine_ls_goodness_of_fit_ref 1.076
_refine_ls_hydrogen_treatment refall
_refine_ls_number_parameters 236
_refine_ls_number_reflns 3948
_refine_ls_R_factor_gt 0.0362
_refine_ls_shift/su_max 0.0000
_refine_ls_structure_factor_coef Fsqd
_refine_ls_weighting_details 'w = 1/[\s^2^(Fo^2^)+(0.0276P)^2^+6.6642P] where P=(Fo^2^+2Fc^2^)/3'
_refine_ls_weighting_scheme calc
_refine_ls_wR_factor_ref 0.0979
_reflns_number_gt 3456
_reflns_number_total 3948
_reflns_threshold_expression F^2^>2.0\s(F^2^)
_cod_data_source_file ja207785f_si_002.cif
_cod_data_source_block '__091201'
_cod_original_cell_volume 1750.9(8)
_cod_original_formula_sum 'C20 H21 Ir N2 O3 '
_cod_database_code 4117229

loop_
_symmetry_equiv_pos_site_id
_symmetry_equiv_pos_as_xyz
1 +X,+Y,+Z
2 1/2-X,1/2+Y,1/2-Z
3 -X,-Y,-Z
4 1/2+X,1/2-Y,1/2+Z

loop_
_atom_site_label
_atom_site_type_symbol
_atom_site_fract_x
_atom_site_fract_y
_atom_site_fract_z
_atom_site_U_iso_or_equiv
_atom_site_adp_type
_atom_site_occupancy
_atom_site_symmetry_multiplicity
_atom_site_calc_flag
_atom_site_refinement_flags
Ir(1) Ir 0.736859(13) 0.250222(12) 0.963222(10) 0.01079(8) Uani 1.00 1 d .
O(1) O 0.8858(3) -0.0709(4) 1.3594(2) 0.0391(9) Uani 1.00 1 d .
O(2) O 0.9428(2) 0.1308(3) 1.3340(2) 0.0260(7) Uani 1.00 1 d .
O(3) O 0.5676(2) 0.3046(3) 0.99081(19) 0.0157(5) Uani 1.00 1 d .
N(1) N 0.6358(2) 0.0979(3) 0.8983(2) 0.0141(6) Uani 1.00 1 d .
N(2) N 0.6322(3) -0.0116(3) 0.9473(2) 0.0153(6) Uani 1.00 1 d .
C(1) C 0.8572(3) 0.4097(4) 1.0051(2) 0.0183(8) Uani 1.00 1 d .
C(2) C 0.9213(3) 0.2987(5) 0.9829(3) 0.0218(9) Uani 1.00 1 d .
C(3) C 0.8752(4) 0.2666(4) 0.8894(3) 0.0178(9) Uani 1.00 1 d .
C(4) C 0.7866(3) 0.3640(4) 0.8522(2) 0.0163(7) Uani 1.00 1 d .
C(5) C 0.7750(3) 0.4506(4) 0.9225(2) 0.0175(8) Uani 1.00 1 d .
C(6) C 0.8804(4) 0.4819(5) 1.0935(3) 0.0284(10) Uani 1.00 1 d .
C(7) C 1.0232(4) 0.2331(5) 1.0443(4) 0.0319(13) Uani 1.00 1 d .
C(8) C 0.9237(4) 0.1643(5) 0.8377(3) 0.0293(10) Uani 1.00 1 d .
C(9) C 0.7181(3) 0.3665(4) 0.7564(2) 0.0226(9) Uani 1.00 1 d .
C(10) C 0.6906(4) 0.5609(4) 0.9165(3) 0.0226(8) Uani 1.00 1 d .
C(11) C 0.7527(3) 0.1123(4) 1.0638(2) 0.0144(7) Uani 1.00 1 d .
C(12) C 0.8144(3) 0.1207(4) 1.1540(2) 0.0156(7) Uani 1.00 1 d .
C(13) C 0.8213(3) 0.0146(4) 1.2131(2) 0.0167(8) Uani 1.00 1 d .
C(14) C 0.7666(3) -0.1034(4) 1.1829(2) 0.0187(8) Uani 1.00 1 d .
C(15) C 0.7042(3) -0.1162(4) 1.0943(2) 0.0176(8) Uani 1.00 1 d .
C(16) C 0.6991(3) -0.0076(4) 1.0382(2) 0.0154(7) Uani 1.00 1 d .
C(17) C 0.8889(3) 0.0262(4) 1.3102(2) 0.0191(8) Uani 1.00 1 d .
C(18) C 0.5553(3) -0.0995(4) 0.9011(2) 0.0187(8) Uani 1.00 1 d .
C(19) C 0.5083(3) -0.0444(4) 0.8186(2) 0.0184(8) Uani 1.00 1 d .
C(20) C 0.5589(3) 0.0794(4) 0.8201(2) 0.0178(8) Uani 1.00 1 d .
H(10) H 0.4526 -0.0828 0.7703 0.022 Uiso 1.00 1 c R
H(11) H 0.5373 -0.1831 0.9216 0.022 Uiso 1.00 1 c R
H(12A) H 0.7446 0.2949 0.7227 0.027 Uiso 1.00 1 c R
H(12B) H 0.7316 0.4499 0.7285 0.027 Uiso 1.00 1 c R
H(12C) H 0.6333 0.3565 0.7553 0.027 Uiso 1.00 1 c R
H(16A) H 0.7020 0.6046 0.9752 0.027 Uiso 1.00 1 c R
H(16B) H 0.6092 0.5280 0.8993 0.027 Uiso 1.00 1 c R
H(16C) H 0.7050 0.6232 0.8709 0.027 Uiso 1.00 1 c R
H(17) H 0.6665 -0.1959 1.0727 0.021 Uiso 1.00 1 c R
H(20) H 0.7720 -0.1752 1.2232 0.022 Uiso 1.00 1 c R
H(21A) H 0.8771 0.1620 0.7755 0.035 Uiso 1.00 1 c R
H(21B) H 0.9192 0.0792 0.8662 0.035 Uiso 1.00 1 c R
H(21C) H 1.0066 0.1844 0.8371 0.035 Uiso 1.00 1 c R
H(22A) H 0.9388 0.4338 1.1381 0.034 Uiso 1.00 1 c R
H(22B) H 0.8063 0.4899 1.1150 0.034 Uiso 1.00 1 c R
H(22C) H 0.9112 0.5691 1.0851 0.034 Uiso 1.00 1 c R
H(23) H 0.5413 0.1414 0.7725 0.021 Uiso 1.00 1 c R
H(24A) H 1.0362 0.2734 1.1042 0.038 Uiso 1.00 1 c R
H(24B) H 1.0948 0.2427 1.0198 0.038 Uiso 1.00 1 c R
H(24C) H 1.0053 0.1402 1.0491 0.038 Uiso 1.00 1 c R
H(25) H 0.8524 0.2003 1.1754 0.019 Uiso 1.00 1 c R

loop_
_atom_site_aniso_label
_atom_site_aniso_U_11
_atom_site_aniso_U_22
_atom_site_aniso_U_33
_atom_site_aniso_U_12
_atom_site_aniso_U_13
_atom_site_aniso_U_23
Ir(1) 0.00915(13) 0.01382(12) 0.00800(13) -0.00189(5) -0.00134(8) 0.00084(5)
O(1) 0.039(2) 0.050(2) 0.0215(17) -0.0178(18) -0.0094(14) 0.0161(16)
O(2) 0.0303(17) 0.0245(16) 0.0174(15) 0.0013(13) -0.0077(12) 0.0013(12)
O(3) 0.0108(12) 0.0206(14) 0.0153(14) -0.0002(11) 0.0016(10) 0.0005(11)
N(1) 0.0150(15) 0.0175(16) 0.0092(15) -0.0006(13) 0.0010(12) 0.0006(12)
N(2) 0.0154(16) 0.0146(15) 0.0154(16) -0.0017(13) 0.0020(13) 0.0021(13)
C(1) 0.0151(19) 0.023(2) 0.0153(19) -0.0107(16) -0.0012(15) 0.0001(16)
C(2) 0.0104(18) 0.031(2) 0.022(2) -0.0067(18) -0.0012(15) 0.009(2)
C(3) 0.012(2) 0.025(2) 0.018(2) -0.0038(15) 0.0066(17) 0.0037(16)
C(4) 0.0136(18) 0.0205(19) 0.0140(18) -0.0042(15) 0.0013(14) 0.0045(15)
C(5) 0.0167(19) 0.0201(19) 0.0146(19) -0.0039(16) 0.0009(14) 0.0029(15)
C(6) 0.030(2) 0.030(2) 0.022(2) -0.014(2) 0.0003(18) -0.0053(19)
C(7) 0.012(2) 0.044(3) 0.034(3) -0.0012(19) -0.007(2) 0.017(2)
C(8) 0.031(2) 0.030(2) 0.031(2) 0.005(2) 0.015(2) -0.001(2)
C(9) 0.021(2) 0.032(2) 0.013(2) -0.0046(18) 0.0009(16) 0.0014(17)
C(10) 0.027(2) 0.018(2) 0.023(2) -0.0032(18) 0.0060(17) 0.0005(17)
C(11) 0.0126(18) 0.0183(19) 0.0115(18) 0.0009(15) 0.0007(14) 0.0034(15)
C(12) 0.0105(17) 0.0199(19) 0.0148(19) 0.0011(15) -0.0007(14) -0.0006(15)
C(13) 0.0114(17) 0.025(2) 0.0127(18) -0.0013(15) 0.0005(14) 0.0016(16)
C(14) 0.0179(19) 0.021(2) 0.0167(19) 0.0018(16) 0.0036(15) 0.0057(16)
C(15) 0.0159(19) 0.0175(19) 0.0183(19) -0.0020(15) 0.0013(15) 0.0022(16)
C(16) 0.0106(17) 0.0213(19) 0.0140(18) 0.0019(15) 0.0015(14) 0.0011(15)
C(17) 0.0124(18) 0.028(2) 0.0155(19) 0.0019(16) 0.0010(14) 0.0035(17)
C(18) 0.0146(18) 0.022(2) 0.020(2) -0.0022(16) 0.0050(15) -0.0027(16)
C(19) 0.0133(18) 0.024(2) 0.0167(19) -0.0040(16) 0.0000(14) -0.0022(16)
C(20) 0.0159(19) 0.023(2) 0.0119(18) 0.0011(16) -0.0024(14) 0.0010(16)

loop_
_atom_type_symbol
_atom_type_description
_atom_type_scat_dispersion_real
_atom_type_scat_dispersion_imag
_atom_type_scat_source
C C 0.003 0.002
;
International Tables for Crystallography
(1992, Vol. C, Tables 4.2.6.8 and 6.1.1.4)
;
H H 0.000 0.000
;
International Tables for Crystallography
(1992, Vol. C, Table 6.1.1.4)
;
Ir Ir -1.444 7.990
;
International Tables for Crystallography
(1992, Vol. C, Tables 4.2.6.8 and 6.1.1.4)
;
N N 0.006 0.003
;
International Tables for Crystallography
(1992, Vol. C, Tables 4.2.6.8 and 6.1.1.4)
;
O O 0.011 0.006
;
International Tables for Crystallography
(1992, Vol. C, Tables 4.2.6.8 and 6.1.1.4)
;

loop_
_geom_angle_atom_site_label_1
_geom_angle_atom_site_label_2
_geom_angle_atom_site_label_3
_geom_angle
_geom_angle_publ_flag
O(3) Ir(1) N(1) 81.13(12) yes
O(3) Ir(1) C(1) 107.48(14) yes
O(3) Ir(1) C(2) 145.75(15) yes
O(3) Ir(1) C(3) 152.57(14) yes
O(3) Ir(1) C(4) 113.70(13) yes
O(3) Ir(1) C(5) 93.21(14) yes
O(3) Ir(1) C(11) 88.58(13) yes
N(1) Ir(1) C(1) 167.71(15) yes
N(1) Ir(1) C(2) 133.11(16) yes
N(1) Ir(1) C(3) 102.57(15) yes
N(1) Ir(1) C(4) 104.25(14) yes
N(1) Ir(1) C(5) 133.82(13) yes
N(1) Ir(1) C(11) 77.65(13) yes
C(1) Ir(1) C(2) 39.06(18) yes
C(1) Ir(1) C(3) 65.70(17) yes
C(1) Ir(1) C(4) 64.51(15) yes
C(1) Ir(1) C(5) 39.07(14) yes
C(1) Ir(1) C(11) 110.72(15) yes
C(2) Ir(1) C(3) 39.31(17) yes
C(2) Ir(1) C(4) 64.82(16) yes
C(2) Ir(1) C(5) 64.77(16) yes
C(2) Ir(1) C(11) 97.31(16) yes
C(3) Ir(1) C(4) 38.88(15) yes
C(3) Ir(1) C(5) 64.36(16) yes
C(3) Ir(1) C(11) 118.83(16) yes
C(4) Ir(1) C(5) 37.18(16) yes
C(4) Ir(1) C(11) 157.71(15) yes
C(5) Ir(1) C(11) 148.38(14) yes
Ir(1) N(1) N(2) 116.4(2) yes
Ir(1) N(1) C(20) 136.9(2) yes
N(2) N(1) C(20) 106.2(3) yes
N(1) N(2) C(16) 115.7(3) yes
N(1) N(2) C(18) 111.2(3) yes
C(16) N(2) C(18) 132.8(3) yes
Ir(1) C(1) C(2) 70.2(2) yes
Ir(1) C(1) C(5) 72.8(2) yes
Ir(1) C(1) C(6) 128.2(3) yes
C(2) C(1) C(5) 107.4(3) yes
C(2) C(1) C(6) 126.5(3) yes
C(5) C(1) C(6) 125.6(3) yes
Ir(1) C(2) C(1) 70.8(2) yes
Ir(1) C(2) C(3) 70.3(2) yes
Ir(1) C(2) C(7) 127.4(3) yes
C(1) C(2) C(3) 108.1(3) yes
C(1) C(2) C(7) 125.9(4) yes
C(3) C(2) C(7) 125.9(4) yes
Ir(1) C(3) C(2) 70.4(2) yes
Ir(1) C(3) C(4) 73.5(2) yes
Ir(1) C(3) C(8) 128.7(3) yes
C(2) C(3) C(4) 107.9(4) yes
C(2) C(3) C(8) 125.3(4) yes
C(4) C(3) C(8) 126.2(4) yes
Ir(1) C(4) C(3) 67.6(2) yes
Ir(1) C(4) C(5) 71.2(2) yes
Ir(1) C(4) C(9) 125.1(2) yes
C(3) C(4) C(5) 108.1(3) yes
C(3) C(4) C(9) 124.8(4) yes
C(5) C(4) C(9) 127.1(3) yes
Ir(1) C(5) C(1) 68.1(2) yes
Ir(1) C(5) C(4) 71.6(2) yes
Ir(1) C(5) C(10) 123.9(3) yes
C(1) C(5) C(4) 108.5(3) yes
C(1) C(5) C(10) 124.7(3) yes
C(4) C(5) C(10) 126.8(3) yes
Ir(1) C(11) C(12) 128.7(3) yes
Ir(1) C(11) C(16) 115.8(2) yes
C(12) C(11) C(16) 115.4(3) yes
C(11) C(12) C(13) 121.6(3) yes
C(12) C(13) C(14) 120.2(3) yes
C(12) C(13) C(17) 120.5(3) yes
C(14) C(13) C(17) 119.3(3) yes
C(13) C(14) C(15) 120.3(3) yes
C(14) C(15) C(16) 117.4(3) yes
N(2) C(16) C(11) 114.2(3) yes
N(2) C(16) C(15) 120.6(3) yes
C(11) C(16) C(15) 125.1(3) yes
O(1) C(17) O(2) 125.8(3) yes
O(1) C(17) C(13) 116.3(3) yes
O(2) C(17) C(13) 117.9(3) yes
N(2) C(18) C(19) 106.6(3) yes
C(18) C(19) C(20) 106.0(3) yes
N(1) C(20) C(19) 109.9(3) yes
C(1) C(6) H(22A) 109.5 no
C(1) C(6) H(22B) 109.5 no
C(1) C(6) H(22C) 109.5 no
H(22A) C(6) H(22B) 109.5 no
H(22A) C(6) H(22C) 109.5 no
H(22B) C(6) H(22C) 109.5 no
C(2) C(7) H(24A) 109.5 no
C(2) C(7) H(24B) 109.5 no
C(2) C(7) H(24C) 109.5 no
H(24A) C(7) H(24B) 109.5 no
H(24A) C(7) H(24C) 109.5 no
H(24B) C(7) H(24C) 109.5 no
C(3) C(8) H(21A) 109.5 no
C(3) C(8) H(21B) 109.5 no
C(3) C(8) H(21C) 109.5 no
H(21A) C(8) H(21B) 109.5 no
H(21A) C(8) H(21C) 109.5 no
H(21B) C(8) H(21C) 109.5 no
C(4) C(9) H(12A) 109.5 no
C(4) C(9) H(12B) 109.5 no
C(4) C(9) H(12C) 109.5 no
H(12A) C(9) H(12B) 109.5 no
H(12A) C(9) H(12C) 109.5 no
H(12B) C(9) H(12C) 109.5 no
C(5) C(10) H(16A) 109.5 no
C(5) C(10) H(16B) 109.5 no
C(5) C(10) H(16C) 109.5 no
H(16A) C(10) H(16B) 109.5 no
H(16A) C(10) H(16C) 109.5 no
H(16B) C(10) H(16C) 109.5 no
C(11) C(12) H(25) 119.2 no
C(13) C(12) H(25) 119.2 no
C(13) C(14) H(20) 119.9 no
C(15) C(14) H(20) 119.9 no
C(14) C(15) H(17) 121.3 no
C(16) C(15) H(17) 121.3 no
N(2) C(18) H(11) 126.7 no
C(19) C(18) H(11) 126.7 no
C(18) C(19) H(10) 127.0 no
C(20) C(19) H(10) 127.0 no
N(1) C(20) H(23) 125.1 no
C(19) C(20) H(23) 125.1 no

loop_
_geom_bond_atom_site_label_1
_geom_bond_atom_site_label_2
_geom_bond_distance
_geom_bond_publ_flag
Ir(1) O(3) 2.154(2) yes
Ir(1) N(1) 2.069(3) yes
Ir(1) C(1) 2.151(4) yes
Ir(1) C(2) 2.143(4) yes
Ir(1) C(3) 2.141(5) yes
Ir(1) C(4) 2.220(4) yes
Ir(1) C(5) 2.216(4) yes
Ir(1) C(11) 2.059(4) yes
O(1) C(17) 1.249(6) yes
O(2) C(17) 1.253(5) yes
N(1) N(2) 1.351(4) yes
N(1) C(20) 1.334(4) yes
N(2) C(16) 1.429(4) yes
N(2) C(18) 1.351(5) yes
C(1) C(2) 1.436(6) yes
C(1) C(5) 1.462(5) yes
C(1) C(6) 1.505(6) yes
C(2) C(3) 1.441(6) yes
C(2) C(7) 1.495(6) yes
C(3) C(4) 1.454(5) yes
C(3) C(8) 1.488(7) yes
C(4) C(5) 1.414(6) yes
C(4) C(9) 1.500(5) yes
C(5) C(10) 1.482(6) yes
C(11) C(12) 1.403(5) yes
C(11) C(16) 1.393(5) yes
C(12) C(13) 1.401(5) yes
C(13) C(14) 1.395(6) yes
C(13) C(17) 1.516(5) yes
C(14) C(15) 1.389(5) yes
C(15) C(16) 1.394(6) yes
C(18) C(19) 1.374(5) yes
C(19) C(20) 1.396(6) yes
C(6) H(22A) 0.980 no
C(6) H(22B) 0.980 no
C(6) H(22C) 0.980 no
C(7) H(24A) 0.980 no
C(7) H(24B) 0.980 no
C(7) H(24C) 0.980 no
C(8) H(21A) 0.980 no
C(8) H(21B) 0.980 no
C(8) H(21C) 0.980 no
C(9) H(12A) 0.980 no
C(9) H(12B) 0.980 no
C(9) H(12C) 0.980 no
C(10) H(16A) 0.980 no
C(10) H(16B) 0.980 no
C(10) H(16C) 0.980 no
C(12) H(25) 0.950 no
C(14) H(20) 0.950 no
C(15) H(17) 0.950 no
C(18) H(11) 0.950 no
C(19) H(10) 0.950 no
C(20) H(23) 0.950 no

loop_
_geom_contact_atom_site_label_1
_geom_contact_atom_site_label_2
_geom_contact_distance
_geom_contact_site_symmetry_2
O(1) O(3) 2.560(4) 2_647
O(1) C(6) 3.340(6) 2_647
O(1) C(10) 3.439(5) 4_555
O(2) O(3) 2.590(4) 4_555
O(2) N(1) 3.566(4) 4_555
O(2) C(10) 3.475(5) 4_555
O(2) C(15) 3.401(5) 2_657
O(2) C(20) 3.283(5) 4_555
O(3) O(1) 2.560(4) 2_657
O(3) O(2) 2.590(4) 4_454
O(3) C(17) 3.515(4) 4_454
O(3) C(18) 3.178(5) 3_657
N(1) O(2) 3.566(4) 4_454
C(2) C(6) 3.571(7) 3_767
C(6) O(1) 3.340(6) 2_657
C(6) C(2) 3.571(7) 3_767
C(6) C(19) 3.476(6) 4_555
C(10) O(1) 3.439(5) 4_454
C(10) O(2) 3.475(5) 4_454
C(14) C(19) 3.509(6) 3_657
C(15) O(2) 3.401(5) 2_647
C(15) C(19) 3.441(6) 3_657
C(15) C(20) 3.566(6) 3_657
C(16) C(18) 3.437(6) 3_657
C(16) C(19) 3.596(6) 3_657
C(17) O(3) 3.515(4) 4_555
C(18) O(3) 3.178(5) 3_657
C(18) C(16) 3.437(6) 3_657
C(19) C(6) 3.476(6) 4_454
C(19) C(14) 3.509(6) 3_657
C(19) C(15) 3.441(6) 3_657
C(19) C(16) 3.596(6) 3_657
C(20) O(2) 3.283(5) 4_454
C(20) C(15) 3.566(6) 3_657
O(1) H(11) 3.098 4_545
O(1) H(16A) 3.409 2_647
O(1) H(16B) 2.556 4_555
O(1) H(22B) 2.411 2_647
O(1) H(25) 3.565 2_647
O(2) H(12C) 2.716 4_555
O(2) H(16B) 2.551 4_555
O(2) H(17) 2.740 2_657
O(2) H(20) 3.151 2_657
O(2) H(22B) 3.448 2_647
O(2) H(23) 2.838 4_555
O(3) H(11) 2.336 3_657
O(3) H(16A) 3.389 3_667
O(3) H(16B) 3.365 3_667
O(3) H(17) 2.891 3_657
N(1) H(12B) 3.095 2_646
N(2) H(12B) 3.392 2_646
C(1) H(22C) 3.256 3_767
C(2) H(22C) 2.734 3_767
C(3) H(22C) 2.940 3_767
C(4) H(22C) 3.479 3_767
C(5) H(24B) 3.514 3_767
C(6) H(10) 2.828 4_555
C(6) H(23) 3.203 4_555
C(6) H(24B) 3.348 3_767
C(7) H(12A) 3.313 4_555
C(7) H(12C) 3.310 4_555
C(7) H(16C) 3.455 3_767
C(7) H(21B) 3.485 3_757
C(7) H(22C) 3.027 3_767
C(8) H(10) 3.525 2_656
C(8) H(12B) 2.877 2_646
C(8) H(12C) 3.461 2_646
C(8) H(16C) 3.221 2_646
C(8) H(22C) 3.393 3_767
C(8) H(24C) 3.573 3_757
C(9) H(16C) 3.385 2_646
C(9) H(21A) 3.222 2_656
C(9) H(21B) 3.076 2_656
C(9) H(24A) 3.117 4_454
C(9) H(24C) 3.552 4_454
C(10) H(11) 3.174 1_565
C(10) H(12A) 3.380 2_656
C(10) H(17) 3.490 1_565
C(10) H(21A) 3.031 2_656
C(10) H(24B) 3.177 3_767
C(11) H(11) 3.475 3_657
C(12) H(10) 3.528 3_657
C(12) H(20) 3.102 2_657
C(13) H(10) 3.296 3_657
C(13) H(20) 3.555 2_657
C(13) H(21B) 3.586 3_757
C(13) H(21C) 3.053 3_757
C(13) H(22B) 3.263 2_647
C(14) H(10) 3.361 3_657
C(14) H(21C) 2.822 3_757
C(14) H(22B) 3.478 2_647
C(14) H(25) 3.434 2_647
C(15) H(16A) 3.381 1_545
C(15) H(21C) 3.349 3_757
C(15) H(24B) 3.427 3_757
C(16) H(11) 3.512 3_657
C(17) H(12C) 3.329 4_555
C(17) H(16B) 2.670 4_555
C(17) H(17) 3.487 2_657
C(17) H(20) 3.559 2_657
C(17) H(21C) 3.499 3_757
C(17) H(22B) 2.753 2_647
C(18) H(12A) 3.443 2_646
C(18) H(12B) 3.494 2_646
C(18) H(16A) 3.538 1_545
C(18) H(16C) 3.406 1_545
C(19) H(12A) 3.462 2_646
C(19) H(12B) 3.229 2_646
C(19) H(22A) 2.911 4_454
C(19) H(22B) 3.494 4_454
C(19) H(22C) 3.486 4_454
C(20) H(12B) 2.983 2_646
C(20) H(17) 3.553 3_657
C(20) H(22A) 2.814 4_454
C(20) H(24A) 3.562 4_454
H(10) C(6) 2.828 4_454
H(10) C(8) 3.525 2_646
H(10) C(12) 3.528 3_657
H(10) C(13) 3.296 3_657
H(10) C(14) 3.361 3_657
H(10) H(20) 3.220 4_444
H(10) H(21A) 3.430 2_646
H(10) H(21C) 2.982 2_646
H(10) H(22A) 2.497 4_454
H(10) H(22B) 2.759 4_454
H(10) H(22C) 2.749 4_454
H(11) O(1) 3.098 4_444
H(11) O(3) 2.336 3_657
H(11) C(10) 3.174 1_545
H(11) C(11) 3.475 3_657
H(11) C(16) 3.512 3_657
H(11) H(16A) 2.889 1_545
H(11) H(16B) 3.112 1_545
H(11) H(16C) 2.984 1_545
H(12A) C(7) 3.313 4_454
H(12A) C(10) 3.380 2_646
H(12A) C(18) 3.443 2_656
H(12A) C(19) 3.462 2_656
H(12A) H(16C) 2.407 2_646
H(12A) H(21B) 3.577 2_656
H(12A) H(24A) 2.766 4_454
H(12A) H(24B) 3.214 4_454
H(12A) H(24C) 3.449 4_454
H(12B) N(1) 3.095 2_656
H(12B) N(2) 3.392 2_656
H(12B) C(8) 2.877 2_656
H(12B) C(18) 3.494 2_656
H(12B) C(19) 3.229 2_656
H(12B) C(20) 2.983 2_656
H(12B) H(21A) 2.503 2_656
H(12B) H(21B) 2.405 2_656
H(12B) H(23) 3.276 2_656
H(12B) H(24A) 3.472 4_454
H(12B) H(24C) 3.470 4_454
H(12C) O(2) 2.716 4_454
H(12C) C(7) 3.310 4_454
H(12C) C(8) 3.461 2_656
H(12C) C(17) 3.329 4_454
H(12C) H(21A) 3.164 2_656
H(12C) H(21B) 2.915 2_656
H(12C) H(24A) 2.679 4_454
H(12C) H(24C) 3.160 4_454
H(12C) H(25) 3.260 4_454
H(16A) O(1) 3.409 2_657
H(16A) O(3) 3.389 3_667
H(16A) C(15) 3.381 1_565
H(16A) C(18) 3.538 1_565
H(16A) H(11) 2.889 1_565
H(16A) H(17) 2.606 1_565
H(16A) H(24B) 2.806 3_767
H(16B) O(1) 2.556 4_454
H(16B) O(2) 2.551 4_454
H(16B) O(3) 3.365 3_667
H(16B) C(17) 2.670 4_454
H(16B) H(11) 3.112 1_565
H(16B) H(21A) 3.019 2_656
H(16C) C(7) 3.455 3_767
H(16C) C(8) 3.221 2_656
H(16C) C(9) 3.385 2_656
H(16C) C(18) 3.406 1_565
H(16C) H(11) 2.984 1_565
H(16C) H(12A) 2.407 2_656
H(16C) H(21A) 2.256 2_656
H(16C) H(24A) 3.113 3_767
H(16C) H(24B) 2.888 3_767
H(17) O(2) 2.740 2_647
H(17) O(3) 2.891 3_657
H(17) C(10) 3.490 1_545
H(17) C(17) 3.487 2_647
H(17) C(20) 3.553 3_657
H(17) H(16A) 2.606 1_545
H(17) H(22B) 3.598 1_545
H(17) H(24B) 3.378 3_757
H(20) O(2) 3.151 2_647
H(20) C(12) 3.102 2_647
H(20) C(13) 3.555 2_647
H(20) C(17) 3.559 2_647
H(20) H(10) 3.220 4_545
H(20) H(21C) 2.891 3_757
H(20) H(22B) 3.262 2_647
H(20) H(25) 2.643 2_647
H(21A) C(9) 3.222 2_646
H(21A) C(10) 3.031 2_646
H(21A) H(10) 3.430 2_656
H(21A) H(12B) 2.503 2_646
H(21A) H(12C) 3.164 2_646
H(21A) H(16B) 3.019 2_646
H(21A) H(16C) 2.256 2_646
H(21B) C(7) 3.485 3_757
H(21B) C(9) 3.076 2_646
H(21B) C(13) 3.586 3_757
H(21B) H(12A) 3.577 2_646
H(21B) H(12B) 2.405 2_646
H(21B) H(12C) 2.915 2_646
H(21B) H(24C) 2.644 3_757
H(21C) C(13) 3.053 3_757
H(21C) C(14) 2.822 3_757
H(21C) C(15) 3.349 3_757
H(21C) C(17) 3.499 3_757
H(21C) H(10) 2.982 2_656
H(21C) H(20) 2.891 3_757
H(21C) H(22C) 2.863 3_767
H(22A) C(19) 2.911 4_555
H(22A) C(20) 2.814 4_555
H(22A) H(10) 2.497 4_555
H(22A) H(23) 2.262 4_555
H(22B) O(1) 2.411 2_657
H(22B) O(2) 3.448 2_657
H(22B) C(13) 3.263 2_657
H(22B) C(14) 3.478 2_657
H(22B) C(17) 2.753 2_657
H(22B) C(19) 3.494 4_555
H(22B) H(10) 2.759 4_555
H(22B) H(17) 3.598 1_565
H(22B) H(20) 3.262 2_657
H(22B) H(23) 3.480 4_555
H(22C) C(1) 3.256 3_767
H(22C) C(2) 2.734 3_767
H(22C) C(3) 2.940 3_767
H(22C) C(4) 3.479 3_767
H(22C) C(7) 3.027 3_767
H(22C) C(8) 3.393 3_767
H(22C) C(19) 3.486 4_555
H(22C) H(10) 2.749 4_555
H(22C) H(21C) 2.863 3_767
H(22C) H(24A) 3.457 3_767
H(22C) H(24B) 2.492 3_767
H(23) O(2) 2.838 4_454
H(23) C(6) 3.203 4_454
H(23) H(12B) 3.276 2_646
H(23) H(22A) 2.262 4_454
H(23) H(22B) 3.480 4_454
H(23) H(24A) 2.685 4_454
H(23) H(25) 2.860 4_454
H(24A) C(9) 3.117 4_555
H(24A) C(20) 3.562 4_555
H(24A) H(12A) 2.766 4_555
H(24A) H(12B) 3.472 4_555
H(24A) H(12C) 2.679 4_555
H(24A) H(16C) 3.113 3_767
H(24A) H(22C) 3.457 3_767
H(24A) H(23) 2.685 4_555
H(24B) C(5) 3.514 3_767
H(24B) C(6) 3.348 3_767
H(24B) C(10) 3.177 3_767
H(24B) C(15) 3.427 3_757
H(24B) H(12A) 3.214 4_555
H(24B) H(16A) 2.806 3_767
H(24B) H(16C) 2.888 3_767
H(24B) H(17) 3.378 3_757
H(24B) H(22C) 2.492 3_767
H(24C) C(8) 3.573 3_757
H(24C) C(9) 3.552 4_555
H(24C) H(12A) 3.449 4_555
H(24C) H(12B) 3.470 4_555
H(24C) H(12C) 3.160 4_555
H(24C) H(21B) 2.644 3_757
H(24C) H(24C) 3.227 3_757
H(25) O(1) 3.565 2_657
H(25) C(14) 3.434 2_657
H(25) H(12C) 3.260 4_555
H(25) H(20) 2.643 2_657
H(25) H(23) 2.860 4_555

loop_
_geom_torsion_atom_site_label_1
_geom_torsion_atom_site_label_2
_geom_torsion_atom_site_label_3
_geom_torsion_atom_site_label_4
_geom_torsion
O(3) Ir(1) N(1) N(2) -92.7(2)
O(3) Ir(1) N(1) C(20) 78.3(4)
O(3) Ir(1) C(1) C(2) 170.8(2)
O(3) Ir(1) C(1) C(5) -72.9(2)
O(3) Ir(1) C(1) C(6) 49.3(3)
O(3) Ir(1) C(2) C(1) -15.8(4)
O(3) Ir(1) C(2) C(3) -134.1(2)
O(3) Ir(1) C(2) C(7) 105.3(4)
O(3) Ir(1) C(3) C(2) 118.6(3)
O(3) Ir(1) C(3) C(4) 2.2(4)
O(3) Ir(1) C(3) C(8) -121.3(3)
O(3) Ir(1) C(4) C(3) -178.9(2)
O(3) Ir(1) C(4) C(5) 61.5(2)
O(3) Ir(1) C(4) C(9) -61.2(3)
O(3) Ir(1) C(5) C(1) 114.1(2)
O(3) Ir(1) C(5) C(4) -126.3(2)
O(3) Ir(1) C(5) C(10) -3.8(3)
O(3) Ir(1) C(11) C(12) -97.6(3)
O(3) Ir(1) C(11) C(16) 85.3(3)
N(1) Ir(1) C(1) C(2) -55.9(7)
N(1) Ir(1) C(1) C(5) 60.5(7)
N(1) Ir(1) C(1) C(6) -177.4(5)
C(1) Ir(1) N(1) N(2) 131.9(6)
C(1) Ir(1) N(1) C(20) -57.1(8)
N(1) Ir(1) C(2) C(1) 166.0(2)
N(1) Ir(1) C(2) C(3) 47.7(3)
N(1) Ir(1) C(2) C(7) -72.9(5)
C(2) Ir(1) N(1) N(2) 86.3(3)
C(2) Ir(1) N(1) C(20) -102.7(4)
N(1) Ir(1) C(3) C(2) -146.4(2)
N(1) Ir(1) C(3) C(4) 97.2(2)
N(1) Ir(1) C(3) C(8) -26.4(4)
C(3) Ir(1) N(1) N(2) 115.0(3)
C(3) Ir(1) N(1) C(20) -74.0(4)
N(1) Ir(1) C(4) C(3) -92.5(2)
N(1) Ir(1) C(4) C(5) 147.9(2)
N(1) Ir(1) C(4) C(9) 25.2(3)
C(4) Ir(1) N(1) N(2) 155.0(2)
C(4) Ir(1) N(1) C(20) -34.0(4)
N(1) Ir(1) C(5) C(1) -165.1(2)
N(1) Ir(1) C(5) C(4) -45.5(3)
N(1) Ir(1) C(5) C(10) 76.9(4)
C(5) Ir(1) N(1) N(2) -178.6(2)
C(5) Ir(1) N(1) C(20) -7.6(5)
N(1) Ir(1) C(11) C(12) -178.8(4)
N(1) Ir(1) C(11) C(16) 4.1(3)
C(11) Ir(1) N(1) N(2) -2.2(2)
C(11) Ir(1) N(1) C(20) 168.8(4)
C(1) Ir(1) C(2) C(3) -118.3(3)
C(1) Ir(1) C(2) C(7) 121.0(5)
C(2) Ir(1) C(1) C(5) 116.4(3)
C(2) Ir(1) C(1) C(6) -121.4(4)
C(1) Ir(1) C(3) C(2) 37.5(2)
C(1) Ir(1) C(3) C(4) -78.9(2)
C(1) Ir(1) C(3) C(8) 157.5(4)
C(3) Ir(1) C(1) C(2) -37.7(2)
C(3) Ir(1) C(1) C(5) 78.6(2)
C(3) Ir(1) C(1) C(6) -159.2(4)
C(1) Ir(1) C(4) C(3) 82.2(2)
C(1) Ir(1) C(4) C(5) -37.4(2)
C(1) Ir(1) C(4) C(9) -160.1(4)
C(4) Ir(1) C(1) C(2) -80.8(2)
C(4) Ir(1) C(1) C(5) 35.6(2)
C(4) Ir(1) C(1) C(6) 157.8(4)
C(1) Ir(1) C(5) C(4) 119.6(3)
C(1) Ir(1) C(5) C(10) -117.9(4)
C(5) Ir(1) C(1) C(2) -116.4(3)
C(5) Ir(1) C(1) C(6) 122.2(4)
C(1) Ir(1) C(11) C(12) 10.6(4)
C(1) Ir(1) C(11) C(16) -166.5(3)
C(11) Ir(1) C(1) C(2) 75.5(2)
C(11) Ir(1) C(1) C(5) -168.1(2)
C(11) Ir(1) C(1) C(6) -45.9(4)
C(2) Ir(1) C(3) C(4) -116.4(3)
C(2) Ir(1) C(3) C(8) 120.0(5)
C(3) Ir(1) C(2) C(1) 118.3(3)
C(3) Ir(1) C(2) C(7) -120.7(5)
C(2) Ir(1) C(4) C(3) 38.8(2)
C(2) Ir(1) C(4) C(5) -80.8(2)
C(2) Ir(1) C(4) C(9) 156.5(4)
C(4) Ir(1) C(2) C(1) 79.9(2)
C(4) Ir(1) C(2) C(3) -38.4(2)
C(4) Ir(1) C(2) C(7) -159.1(5)
C(2) Ir(1) C(5) C(1) -38.6(2)
C(2) Ir(1) C(5) C(4) 81.0(2)
C(2) Ir(1) C(5) C(10) -156.6(3)
C(5) Ir(1) C(2) C(1) 38.6(2)
C(5) Ir(1) C(2) C(3) -79.7(2)
C(5) Ir(1) C(2) C(7) 159.7(5)
C(2) Ir(1) C(11) C(12) 48.5(4)
C(2) Ir(1) C(11) C(16) -128.5(3)
C(11) Ir(1) C(2) C(1) -114.1(2)
C(11) Ir(1) C(2) C(3) 127.6(2)
C(11) Ir(1) C(2) C(7) 7.0(4)
C(3) Ir(1) C(4) C(5) -119.6(3)
C(3) Ir(1) C(4) C(9) 117.7(4)
C(4) Ir(1) C(3) C(2) 116.4(3)
C(4) Ir(1) C(3) C(8) -123.5(5)
C(3) Ir(1) C(5) C(1) -82.4(2)
C(3) Ir(1) C(5) C(4) 37.2(2)
C(3) Ir(1) C(5) C(10) 159.7(3)
C(5) Ir(1) C(3) C(2) 80.8(2)
C(5) Ir(1) C(3) C(4) -35.6(2)
C(5) Ir(1) C(3) C(8) -159.2(4)
C(3) Ir(1) C(11) C(12) 83.5(4)
C(3) Ir(1) C(11) C(16) -93.6(3)
C(11) Ir(1) C(3) C(2) -63.7(3)
C(11) Ir(1) C(3) C(4) 179.9(2)
C(11) Ir(1) C(3) C(8) 56.3(4)
C(4) Ir(1) C(5) C(1) -119.6(3)
C(4) Ir(1) C(5) C(10) 122.5(4)
C(5) Ir(1) C(4) C(3) 119.6(3)
C(5) Ir(1) C(4) C(9) -122.7(4)
C(4) Ir(1) C(11) C(12) 83.7(5)
C(4) Ir(1) C(11) C(16) -93.4(4)
C(11) Ir(1) C(4) C(3) -0.3(5)
C(11) Ir(1) C(4) C(5) -119.9(4)
C(11) Ir(1) C(4) C(9) 117.4(4)
C(5) Ir(1) C(11) C(12) -3.8(5)
C(5) Ir(1) C(11) C(16) 179.2(2)
C(11) Ir(1) C(5) C(1) 21.6(4)
C(11) Ir(1) C(5) C(4) 141.2(2)
C(11) Ir(1) C(5) C(10) -96.4(4)
Ir(1) N(1) N(2) C(16) -0.0(3)
Ir(1) N(1) N(2) C(18) 174.3(2)
Ir(1) N(1) C(20) C(19) -173.2(3)
N(2) N(1) C(20) C(19) -1.6(4)
C(20) N(1) N(2) C(16) -173.6(3)
C(20) N(1) N(2) C(18) 0.7(4)
N(1) N(2) C(16) C(11) 3.5(5)
N(1) N(2) C(16) C(15) -178.4(3)
N(1) N(2) C(18) C(19) 0.5(5)
C(16) N(2) C(18) C(19) 173.5(4)
C(18) N(2) C(16) C(11) -169.3(4)
C(18) N(2) C(16) C(15) 8.8(7)
Ir(1) C(1) C(2) C(3) 60.7(3)
Ir(1) C(1) C(2) C(7) -122.8(5)
Ir(1) C(1) C(5) C(4) -60.4(3)
Ir(1) C(1) C(5) C(10) 116.9(4)
C(2) C(1) C(5) Ir(1) 62.0(3)
C(2) C(1) C(5) C(4) 1.6(5)
C(2) C(1) C(5) C(10) 179.0(4)
C(5) C(1) C(2) Ir(1) -63.8(3)
C(5) C(1) C(2) C(3) -3.1(5)
C(5) C(1) C(2) C(7) 173.4(4)
C(6) C(1) C(2) Ir(1) 123.4(4)
C(6) C(1) C(2) C(3) -176.0(4)
C(6) C(1) C(2) C(7) 0.5(8)
C(6) C(1) C(5) Ir(1) -125.0(4)
C(6) C(1) C(5) C(4) 174.5(4)
C(6) C(1) C(5) C(10) -8.1(7)
Ir(1) C(2) C(3) C(4) 64.5(3)
Ir(1) C(2) C(3) C(8) -124.1(4)
C(1) C(2) C(3) Ir(1) -61.0(3)
C(1) C(2) C(3) C(4) 3.5(5)
C(1) C(2) C(3) C(8) 174.9(4)
C(7) C(2) C(3) Ir(1) 122.5(5)
C(7) C(2) C(3) C(4) -173.0(4)
C(7) C(2) C(3) C(8) -1.6(8)
Ir(1) C(3) C(4) C(5) 60.0(3)
Ir(1) C(3) C(4) C(9) -118.1(4)
C(2) C(3) C(4) Ir(1) -62.4(3)
C(2) C(3) C(4) C(5) -2.5(5)
C(2) C(3) C(4) C(9) 179.4(4)
C(8) C(3) C(4) Ir(1) 126.3(4)
C(8) C(3) C(4) C(5) -173.8(4)
C(8) C(3) C(4) C(9) 8.1(7)
Ir(1) C(4) C(5) C(1) 58.3(3)
Ir(1) C(4) C(5) C(10) -119.0(4)
C(3) C(4) C(5) Ir(1) -57.7(3)
C(3) C(4) C(5) C(1) 0.6(5)
C(3) C(4) C(5) C(10) -176.8(4)
C(9) C(4) C(5) Ir(1) 120.3(4)
C(9) C(4) C(5) C(1) 178.6(4)
C(9) C(4) C(5) C(10) 1.3(7)
Ir(1) C(11) C(12) C(13) -176.8(3)
Ir(1) C(11) C(16) N(2) -5.4(4)
Ir(1) C(11) C(16) C(15) 176.6(3)
C(12) C(11) C(16) N(2) 177.2(3)
C(12) C(11) C(16) C(15) -0.8(6)
C(16) C(11) C(12) C(13) 0.3(5)
C(11) C(12) C(13) C(14) 0.3(6)
C(11) C(12) C(13) C(17) 179.8(3)
C(12) C(13) C(14) C(15) -0.5(6)
C(12) C(13) C(17) O(1) 176.7(4)
C(12) C(13) C(17) O(2) -3.5(6)
C(14) C(13) C(17) O(1) -3.8(6)
C(14) C(13) C(17) O(2) 175.9(4)
C(17) C(13) C(14) C(15) -180.0(3)
C(13) C(14) C(15) C(16) -0.0(6)
C(14) C(15) C(16) N(2) -177.2(3)
C(14) C(15) C(16) C(11) 0.7(6)
N(2) C(18) C(19) C(20) -1.4(5)
C(18) C(19) C(20) N(1) 1.9(5)
